data_4345675
loop_
_publ_author_name
'Zitz, Rainer'
'Hlina, Johann'
'Aghazadeh Meshgi, Mohammad'
'Krenn, Heinz'
'Marschner, Christoph'
'Szilv\'asi, Tibor'
'Baumgartner, Judith'

_publ_section_title
;
 Using Functionalized Silyl Ligands To Suppress Solvent Coordination to
 Silyl Lanthanide(II) Complexes.
;
_journal_name_full 'Inorganic chemistry'
_journal_paper_doi 10.1021/acs.inorgchem.7b00420
_journal_year 2017
_chemical_formula_sum 'C6 H14 Cl N O2 Si'
_chemical_formula_weight 195.72
_chemical_name_systematic
;
 ?
;
_space_group_IT_number 14
_symmetry_cell_setting monoclinic
_symmetry_space_group_name_Hall '-P 2yn'
_symmetry_space_group_name_H-M 'P 1 21/n 1'
_atom_sites_solution_hydrogens geom
_atom_sites_solution_primary direct
_atom_sites_solution_secondary difmap
_audit_creation_method SHELXL-97
_cell_angle_alpha 90.00
_cell_angle_beta 92.907(3)
_cell_angle_gamma 90.00
_cell_formula_units_Z 4
_cell_length_a 6.8840(13)
_cell_length_b 11.800(2)
_cell_length_c 11.154(2)
_cell_measurement_reflns_used 5838
_cell_measurement_temperature 100(2)
_cell_measurement_theta_max 52.548
_cell_measurement_theta_min 5.022
_cell_volume 904.9(3)
_computing_cell_refinement 'Bruker XSCANS'
_computing_data_collection 'Bruker XSCANS'
_computing_data_reduction 'Bruker SHELXTL'
_computing_molecular_graphics 'Bruker SHELXTL'
_computing_publication_material 'Bruker SHELXTL'
_computing_structure_refinement 'SHELXL-97 (Sheldrick, 1997)'
_computing_structure_solution 'SHELXS-97 (Sheldrick, 1990)'
_diffrn_ambient_temperature 100(2)
_diffrn_measured_fraction_theta_full 0.998
_diffrn_measured_fraction_theta_max 0.998
_diffrn_measurement_device_type 'SMART APEX''
_diffrn_measurement_method '\w scans'
_diffrn_radiation_monochromator graphite
_diffrn_radiation_source 'fine-focus sealed tube'
_diffrn_radiation_type MoK\a
_diffrn_radiation_wavelength 0.71073
_diffrn_reflns_av_R_equivalents 0.0169
_diffrn_reflns_av_sigmaI/netI 0.0140
_diffrn_reflns_limit_h_max 8
_diffrn_reflns_limit_h_min -8
_diffrn_reflns_limit_k_max 14
_diffrn_reflns_limit_k_min -14
_diffrn_reflns_limit_l_max 13
_diffrn_reflns_limit_l_min -13
_diffrn_reflns_number 7036
_diffrn_reflns_theta_full 26.28
_diffrn_reflns_theta_max 26.28
_diffrn_reflns_theta_min 2.51
_exptl_absorpt_coefficient_mu 0.509
_exptl_absorpt_correction_T_max 0.9462
_exptl_absorpt_correction_T_min 0.7779
_exptl_absorpt_correction_type multi-scan
_exptl_absorpt_process_details SADABS
_exptl_crystal_colour colorless
_exptl_crystal_density_diffrn 1.437
_exptl_crystal_density_method 'not measured'
_exptl_crystal_description plates
_exptl_crystal_F_000 416
_exptl_crystal_size_max 0.52
_exptl_crystal_size_mid 0.33
_exptl_crystal_size_min 0.11
_refine_diff_density_max 0.386
_refine_diff_density_min -0.195
_refine_diff_density_rms 0.052
_refine_ls_extinction_method none
_refine_ls_goodness_of_fit_ref 1.109
_refine_ls_hydrogen_treatment constr
_refine_ls_matrix_type full
_refine_ls_number_parameters 102
_refine_ls_number_reflns 1833
_refine_ls_number_restraints 0
_refine_ls_restrained_S_all 1.109
_refine_ls_R_factor_all 0.0265
_refine_ls_R_factor_gt 0.0258
_refine_ls_shift/su_max 0.001
_refine_ls_shift/su_mean 0.000
_refine_ls_structure_factor_coef Fsqd
_refine_ls_weighting_details 'calc w=1/[\s^2^(Fo^2^)+(0.0390P)^2^+0.3726P] where P=(Fo^2^+2Fc^2^)/3'
_refine_ls_weighting_scheme calc
_refine_ls_wR_factor_gt 0.0696
_refine_ls_wR_factor_ref 0.0701
_reflns_number_gt 1780
_reflns_number_total 1833
_reflns_threshold_expression >2sigma(I)
_cod_data_source_file ic7b00420_si_002.cif
_cod_data_source_block 20_1151j
_cod_depositor_comments
;
The following automatic conversions were performed:

'_symmetry_cell_setting' value 'Monoclinic' changed to 'monoclinic'
according to
/home/data/users/saulius/crontab/automatic-downloads/rss-feeds/ACS/lib/dictionaries/cif_core.dic
dictionary named 'cif_core.dic' version 2.4.2 from 2011-04-26.

Automatic conversion script
Id: cif_fix_values 4973 2017-02-22 13:04:09Z antanas 
;
_cod_original_sg_symbol_H-M P2(1)/n
_cod_database_code 4345675

loop_
_symmetry_equiv_pos_as_xyz
'x, y, z'
'-x+1/2, y+1/2, -z+1/2'
'-x, -y, -z'
'x-1/2, -y-1/2, z-1/2'

loop_
_atom_site_label
_atom_site_type_symbol
_atom_site_fract_x
_atom_site_fract_y
_atom_site_fract_z
_atom_site_U_iso_or_equiv
_atom_site_adp_type
_atom_site_occupancy
_atom_site_symmetry_multiplicity
_atom_site_calc_flag
_atom_site_refinement_flags
Cl1 Cl 1.13671(4) 0.77804(3) 0.41150(3) 0.01822(11) Uani 1 1 d .
Si1 Si 0.97646(5) 0.64323(3) 0.30716(3) 0.01350(11) Uani 1 1 d .
O1 O 0.77325(12) 0.68439(8) 0.36743(8) 0.0167(2) Uani 1 1 d .
O2 O 1.11816(13) 0.54430(8) 0.37048(8) 0.0174(2) Uani 1 1 d .
N1 N 0.80498(15) 0.50725(9) 0.23738(9) 0.0154(2) Uani 1 1 d .
C5 C 1.0368(2) 0.69773(12) 0.15705(12) 0.0198(3) Uani 1 1 d .
H5A H 1.1460 0.6544 0.1274 0.030 Uiso 1 1 calc R
H5B H 1.0728 0.7779 0.1637 0.030 Uiso 1 1 calc R
H5C H 0.9234 0.6895 0.1010 0.030 Uiso 1 1 calc R
C2 C 0.60167(19) 0.54746(12) 0.24557(13) 0.0202(3) Uani 1 1 d .
H2A H 0.5119 0.4823 0.2508 0.024 Uiso 1 1 calc R
H2B H 0.5615 0.5930 0.1740 0.024 Uiso 1 1 calc R
C3 C 0.85792(19) 0.41634(11) 0.32587(12) 0.0181(3) Uani 1 1 d .
H3A H 0.8243 0.3408 0.2923 0.022 Uiso 1 1 calc R
H3B H 0.7887 0.4272 0.4007 0.022 Uiso 1 1 calc R
C4 C 1.0751(2) 0.42707(11) 0.35008(12) 0.0184(3) Uani 1 1 d .
H4A H 1.1172 0.3818 0.4215 0.022 Uiso 1 1 calc R
H4B H 1.1446 0.3989 0.2804 0.022 Uiso 1 1 calc R
C1 C 0.59808(19) 0.61931(12) 0.35803(13) 0.0215(3) Uani 1 1 d .
H1A H 0.4837 0.6703 0.3534 0.026 Uiso 1 1 calc R
H1B H 0.5890 0.5702 0.4295 0.026 Uiso 1 1 calc R
C6 C 0.8354(2) 0.46461(11) 0.11444(12) 0.0198(3) Uani 1 1 d .
H6A H 0.7521 0.3985 0.0981 0.030 Uiso 1 1 calc R
H6B H 0.9720 0.4429 0.1083 0.030 Uiso 1 1 calc R
H6C H 0.8022 0.5243 0.0558 0.030 Uiso 1 1 calc R

loop_
_atom_site_aniso_label
_atom_site_aniso_U_11
_atom_site_aniso_U_22
_atom_site_aniso_U_33
_atom_site_aniso_U_23
_atom_site_aniso_U_13
_atom_site_aniso_U_12
Cl1 0.01738(17) 0.01814(18) 0.01887(18) -0.00262(11) -0.00176(12) -0.00184(11)
Si1 0.01239(18) 0.01431(19) 0.01378(19) 0.00036(12) 0.00062(13) 0.00051(12)
O1 0.0129(4) 0.0162(4) 0.0212(5) -0.0025(4) 0.0021(3) 0.0000(3)
O2 0.0169(4) 0.0157(5) 0.0192(5) -0.0002(4) -0.0016(3) 0.0023(3)
N1 0.0158(5) 0.0158(5) 0.0147(5) 0.0001(4) 0.0011(4) -0.0005(4)
C5 0.0214(6) 0.0213(7) 0.0167(6) 0.0013(5) 0.0010(5) -0.0052(5)
C2 0.0140(6) 0.0207(7) 0.0258(7) -0.0010(5) -0.0003(5) -0.0014(5)
C3 0.0237(7) 0.0148(6) 0.0159(6) 0.0016(5) 0.0028(5) -0.0008(5)
C4 0.0227(6) 0.0146(6) 0.0178(6) 0.0004(5) 0.0011(5) 0.0036(5)
C1 0.0133(6) 0.0226(7) 0.0289(7) -0.0028(6) 0.0042(5) -0.0021(5)
C6 0.0260(7) 0.0191(7) 0.0143(6) -0.0012(5) 0.0014(5) -0.0030(5)

loop_
_atom_type_symbol
_atom_type_description
_atom_type_scat_dispersion_real
_atom_type_scat_dispersion_imag
_atom_type_scat_source
C C 0.0033 0.0016 'International Tables Vol C Tables 4.2.6.8 and 6.1.1.4'
H H 0.0000 0.0000 'International Tables Vol C Tables 4.2.6.8 and 6.1.1.4'
N N 0.0061 0.0033 'International Tables Vol C Tables 4.2.6.8 and 6.1.1.4'
O O 0.0106 0.0060 'International Tables Vol C Tables 4.2.6.8 and 6.1.1.4'
Si Si 0.0817 0.0704 'International Tables Vol C Tables 4.2.6.8 and 6.1.1.4'
Cl Cl 0.1484 0.1585 'International Tables Vol C Tables 4.2.6.8 and 6.1.1.4'

loop_
_geom_angle_atom_site_label_1
_geom_angle_atom_site_label_2
_geom_angle_atom_site_label_3
_geom_angle
O1 Si1 O2 121.69(5)
O1 Si1 C5 119.73(6)
O2 Si1 C5 118.29(6)
O1 Si1 N1 84.53(5)
O2 Si1 N1 85.86(5)
C5 Si1 N1 94.41(5)
O1 Si1 Cl1 89.12(4)
O2 Si1 Cl1 90.87(4)
C5 Si1 Cl1 95.51(5)
N1 Si1 Cl1 169.95(3)
C1 O1 Si1 122.68(8)
C4 O2 Si1 120.08(8)
C2 N1 C6 110.03(10)
C2 N1 C3 112.88(10)
C6 N1 C3 109.05(10)
C2 N1 Si1 104.17(8)
C6 N1 Si1 119.61(8)
C3 N1 Si1 100.90(8)
N1 C2 C1 106.54(10)
N1 C3 C4 105.34(10)
O2 C4 C3 107.72(10)
O1 C1 C2 108.20(11)

loop_
_geom_bond_atom_site_label_1
_geom_bond_atom_site_label_2
_geom_bond_distance
Cl1 Si1 2.2297(5)
Si1 O1 1.6553(9)
Si1 O2 1.6563(10)
Si1 C5 1.8600(14)
Si1 N1 2.1168(11)
O1 C1 1.4290(16)
O2 C4 1.4305(16)
N1 C2 1.4850(17)
N1 C6 1.4854(16)
N1 C3 1.4904(16)
C2 C1 1.5153(19)
C3 C4 1.5114(19)

loop_
_geom_torsion_atom_site_label_1
_geom_torsion_atom_site_label_2
_geom_torsion_atom_site_label_3
_geom_torsion_atom_site_label_4
_geom_torsion
O2 Si1 O1 C1 -77.54(11)
C5 Si1 O1 C1 96.14(11)
N1 Si1 O1 C1 4.17(10)
Cl1 Si1 O1 C1 -168.02(10)
O1 Si1 O2 C4 83.19(10)
C5 Si1 O2 C4 -90.57(10)
N1 Si1 O2 C4 2.22(9)
Cl1 Si1 O2 C4 172.70(9)
O1 Si1 N1 C2 18.74(8)
O2 Si1 N1 C2 141.15(8)
C5 Si1 N1 C2 -100.75(9)
Cl1 Si1 N1 C2 69.8(2)
O1 Si1 N1 C6 142.11(10)
O2 Si1 N1 C6 -95.48(10)
C5 Si1 N1 C6 22.61(10)
Cl1 Si1 N1 C6 -166.79(16)
O1 Si1 N1 C3 -98.44(8)
O2 Si1 N1 C3 23.96(8)
C5 Si1 N1 C3 142.06(8)
Cl1 Si1 N1 C3 -47.3(2)
C6 N1 C2 C1 -163.87(11)
C3 N1 C2 C1 74.06(13)
Si1 N1 C2 C1 -34.49(11)
C2 N1 C3 C4 -152.27(10)
C6 N1 C3 C4 85.12(12)
Si1 N1 C3 C4 -41.67(10)
Si1 O2 C4 C3 -28.32(13)
N1 C3 C4 O2 46.74(13)
Si1 O1 C1 C2 -26.03(15)
N1 C2 C1 O1 39.06(14)
